data_7109880
loop_
_publ_author_name
'Raghavender Medishetty'
'Terence Teck Sheng Yap'
'Lip Lin Koh'
'Jagadese J. Vittal'

_publ_section_title
;
 Thermally reversible single-crystal to single-crystal transformation of
 mononuclear to dinuclear Zn(II) complexes by [2+2] cycloaddition reaction
;
_journal_name_full Chem.Commun.
_journal_page_first 9567
_journal_paper_doi 10.1039/c3cc45706k
_journal_volume 49
_journal_year 2013
_chemical_formula_sum 'C26 H20 Br2 F2 N2 Zn'
_chemical_formula_weight 623.63
_chemical_name_systematic
; 
 ? 
;
_space_group_IT_number 14
_symmetry_cell_setting monoclinic
_symmetry_space_group_name_Hall '-P 2yn'
_symmetry_space_group_name_H-M 'P 1 21/n 1'
_atom_sites_solution_hydrogens geom
_atom_sites_solution_primary direct
_atom_sites_solution_secondary difmap
_audit_creation_method SHELXL-97
_cell_angle_alpha 90.00
_cell_angle_beta 90.861(2)
_cell_angle_gamma 90.00
_cell_formula_units_Z 4
_cell_length_a 9.6230(9)
_cell_length_b 13.0226(11)
_cell_length_c 19.0893(17)
_cell_measurement_reflns_used 4990
_cell_measurement_temperature 100(2)
_cell_measurement_theta_max 27.17
_cell_measurement_theta_min 2.63
_cell_volume 2391.9(4)
_computing_cell_refinement 'Bruker SMART'
_computing_data_collection 'Bruker SMART'
_computing_data_reduction 'Bruker SAINT'
_computing_molecular_graphics 'Bruker SHELXTL'
_computing_publication_material 'Bruker SHELXTL'
_computing_structure_refinement 'SHELXL-97 (Sheldrick, 1997)'
_computing_structure_solution 'SHELXS-97 (Sheldrick, 1990)'
_diffrn_ambient_temperature 100(2)
_diffrn_measured_fraction_theta_full 0.997
_diffrn_measured_fraction_theta_max 0.997
_diffrn_measurement_device_type 'CCD area detector'
_diffrn_measurement_method 'phi and omega scans'
_diffrn_radiation_monochromator graphite
_diffrn_radiation_source 'fine-focus sealed tube'
_diffrn_radiation_type MoK\a
_diffrn_radiation_wavelength 0.71073
_diffrn_reflns_av_R_equivalents 0.0364
_diffrn_reflns_av_sigmaI/netI 0.0427
_diffrn_reflns_limit_h_max 12
_diffrn_reflns_limit_h_min -11
_diffrn_reflns_limit_k_max 16
_diffrn_reflns_limit_k_min -16
_diffrn_reflns_limit_l_max 24
_diffrn_reflns_limit_l_min -23
_diffrn_reflns_number 16474
_diffrn_reflns_theta_full 27.47
_diffrn_reflns_theta_max 27.47
_diffrn_reflns_theta_min 1.89
_exptl_absorpt_coefficient_mu 4.400
_exptl_absorpt_correction_T_max 0.4310
_exptl_absorpt_correction_T_min 0.2720
_exptl_absorpt_correction_type multi-scan
_exptl_absorpt_process_details 'Sadabs, (Sheldrick 2001)'
_exptl_crystal_colour Yellow
_exptl_crystal_density_diffrn 1.732
_exptl_crystal_density_meas ?
_exptl_crystal_density_method 'not measured'
_exptl_crystal_description Block
_exptl_crystal_F_000 1232
_exptl_crystal_size_max 0.40
_exptl_crystal_size_mid 0.33
_exptl_crystal_size_min 0.23
_refine_diff_density_max 1.928
_refine_diff_density_min -0.901
_refine_diff_density_rms 0.158
_refine_ls_extinction_method none
_refine_ls_goodness_of_fit_ref 1.104
_refine_ls_hydrogen_treatment constr
_refine_ls_matrix_type full
_refine_ls_number_parameters 426
_refine_ls_number_reflns 5449
_refine_ls_number_restraints 597
_refine_ls_restrained_S_all 1.223
_refine_ls_R_factor_all 0.0552
_refine_ls_R_factor_gt 0.0441
_refine_ls_shift/su_max 0.000
_refine_ls_shift/su_mean 0.000
_refine_ls_structure_factor_coef Fsqd
_refine_ls_weighting_details 'calc w=1/[\s^2^(Fo^2^)+(0.0679P)^2^+3.5379P] where P=(Fo^2^+2Fc^2^)/3'
_refine_ls_weighting_scheme calc
_refine_ls_wR_factor_gt 0.1139
_refine_ls_wR_factor_ref 0.1269
_reflns_number_gt 4553
_reflns_number_total 5449
_reflns_threshold_expression >2sigma(I)
_cod_data_source_file c3cc45706k.txt
_cod_data_source_block compound_4
_cod_depositor_comments
;
The following automatic conversions were performed:

'_exptl_crystal_density_meas' value 'Not measured' was changed to '?'
- the value is perceived as not measured.

Automatic conversion script
Id: cif_fix_values 3008 2015-01-20 13:52:24Z robertas 
;
_cod_original_sg_symbol_H-M P2(1)/n
_cod_database_code 7109880

loop_
_symmetry_equiv_pos_as_xyz
'x, y, z'
'-x+1/2, y+1/2, -z+1/2'
'-x, -y, -z'
'x-1/2, -y-1/2, z-1/2'

loop_
_atom_site_label
_atom_site_type_symbol
_atom_site_fract_x
_atom_site_fract_y
_atom_site_fract_z
_atom_site_U_iso_or_equiv
_atom_site_adp_type
_atom_site_occupancy
_atom_site_symmetry_multiplicity
_atom_site_calc_flag
_atom_site_refinement_flags
_atom_site_disorder_assembly
_atom_site_disorder_group
Zn1 Zn 0.56382(5) -0.12471(4) 0.20748(3) 0.01987(15) Uani 1 1 d . . .
Br1 Br 0.76248(5) -0.09993(4) 0.13701(2) 0.02651(14) Uani 1 1 d . B .
Br2 Br 0.50820(5) -0.29537(3) 0.23542(2) 0.02673(14) Uani 1 1 d . B .
F1 F 1.0178(3) -0.0173(2) 0.60312(16) 0.0297(8) Uani 0.905(6) 1 d PDU A 3
F1A F 0.686(2) 0.241(2) 0.5972(13) 0.0297(8) Uani 0.095(6) 1 d PDU A 4
N1 N 0.5937(4) -0.0473(3) 0.29995(19) 0.0194(7) Uani 1 1 d . B .
C1 C 0.5954(5) -0.0968(3) 0.3617(2) 0.0233(9) Uani 1 1 d . . .
H1 H 0.5719 -0.1677 0.3624 0.028 Uiso 1 1 calc R B .
C2 C 0.6297(5) -0.0495(3) 0.4240(2) 0.0231(9) Uani 1 1 d . B .
H2 H 0.6302 -0.0875 0.4665 0.028 Uiso 1 1 calc R . .
C3 C 0.6637(4) 0.0551(3) 0.4243(2) 0.0204(9) Uani 1 1 d . . .
C4 C 0.6572(5) 0.1067(4) 0.3603(3) 0.0255(10) Uani 1 1 d . B .
H4 H 0.6752 0.1784 0.3583 0.031 Uiso 1 1 calc R . .
C5 C 0.6244(5) 0.0535(4) 0.3000(2) 0.0257(10) Uani 1 1 d . . .
H5 H 0.6234 0.0893 0.2567 0.031 Uiso 1 1 calc R B .
C6 C 0.7119(5) 0.1078(3) 0.4878(2) 0.0220(9) Uani 1 1 d . B .
H6 H 0.6931 0.1790 0.4927 0.026 Uiso 1 1 calc R . .
C7 C 0.7812(4) 0.0596(3) 0.5390(2) 0.0202(9) Uani 1 1 d . . .
H7 H 0.7934 -0.0124 0.5340 0.024 Uiso 1 1 calc R B .
C8 C 0.8401(4) 0.1067(3) 0.6019(2) 0.0194(9) Uani 1 1 d D A .
C9 C 0.9604(5) 0.0644(3) 0.6331(2) 0.0238(9) Uani 1 1 d D . .
H9A H 0.9988 0.0045 0.6126 0.029 Uiso 0.095(6) 1 calc PR A 4
C10 C 1.0272(5) 0.1050(4) 0.6927(2) 0.0285(10) Uani 1 1 d D A .
H10 H 1.1078 0.0735 0.7123 0.034 Uiso 1 1 calc R . .
C11 C 0.9701(5) 0.1943(4) 0.7223(2) 0.0273(10) Uani 1 1 d D . .
H11 H 1.0125 0.2238 0.7628 0.033 Uiso 1 1 calc R A .
C12 C 0.8509(5) 0.2404(4) 0.6924(2) 0.0256(10) Uani 1 1 d D A .
H12 H 0.8143 0.3014 0.7122 0.031 Uiso 1 1 calc R . .
C13 C 0.7862(5) 0.1961(3) 0.6334(2) 0.0214(9) Uani 1 1 d D . .
H13 H 0.7045 0.2268 0.6143 0.026 Uiso 0.905(6) 1 calc PR A 3
F2 F -0.3104(5) 0.1666(4) 0.1284(3) 0.0429(10) Uani 0.652(4) 1 d PDU B 1
N2 N 0.4048(13) -0.047(2) 0.1630(8) 0.0182(10) Uani 0.652(4) 1 d PDU B 1
C14 C 0.2742(9) -0.0383(9) 0.1885(4) 0.0181(11) Uani 0.652(4) 1 d PDU B 1
H14 H 0.2575 -0.0662 0.2336 0.022 Uiso 0.652(4) 1 calc PR B 1
C15 C 0.1626(7) 0.0081(6) 0.1532(3) 0.0177(11) Uani 0.652(4) 1 d PDU B 1
H15 H 0.0738 0.0120 0.1740 0.021 Uiso 0.652(4) 1 calc PR B 1
C16 C 0.1845(7) 0.0491(6) 0.0862(3) 0.0178(11) Uani 0.652(4) 1 d PDU B 1
C17 C 0.3192(6) 0.0426(7) 0.0585(4) 0.0192(11) Uani 0.652(4) 1 d PDU B 1
H17 H 0.3381 0.0686 0.0132 0.023 Uiso 0.652(4) 1 calc PR B 1
C18 C 0.4247(7) -0.0030(10) 0.0993(5) 0.0201(9) Uani 0.652(4) 1 d PDU B 1
H18 H 0.5161 -0.0035 0.0811 0.024 Uiso 0.652(4) 1 calc PR B 1
C19 C 0.0736(6) 0.1000(5) 0.0467(3) 0.0166(10) Uani 0.652(4) 1 d PDU B 1
H19 H 0.0916 0.1164 -0.0008 0.020 Uiso 0.652(4) 1 calc PR B 1
C20 C -0.0533(6) 0.1263(5) 0.0715(3) 0.0176(10) Uani 0.652(4) 1 d PDU B 1
H20 H -0.0702 0.1113 0.1193 0.021 Uiso 0.652(4) 1 calc PR B 1
C21 C -0.1664(7) 0.1753(6) 0.0319(3) 0.0197(10) Uani 0.652(4) 1 d PDU B 1
C22 C -0.2959(7) 0.1919(6) 0.0624(3) 0.0221(12) Uani 0.652(4) 1 d PDU B 1
C23 C -0.4064(7) 0.2335(7) 0.0253(3) 0.0225(12) Uani 0.652(4) 1 d PDU B 1
H23 H -0.4947 0.2399 0.0465 0.027 Uiso 0.652(4) 1 calc PR B 1
C24 C -0.3880(8) 0.2660(8) -0.0435(4) 0.0245(12) Uani 0.652(4) 1 d PDU B 1
H24 H -0.4629 0.2972 -0.0686 0.029 Uiso 0.652(4) 1 calc PR B 1
C25 C -0.2602(7) 0.2529(7) -0.0756(4) 0.0244(12) Uani 0.652(4) 1 d PDU B 1
H25 H -0.2474 0.2754 -0.1224 0.029 Uiso 0.652(4) 1 calc PR B 1
C26 C -0.1504(7) 0.2061(6) -0.0384(3) 0.0207(11) Uani 0.652(4) 1 d PDU B 1
H26 H -0.0642 0.1952 -0.0608 0.025 Uiso 0.652(4) 1 calc PR B 1
F2A F -0.0543(9) 0.2213(7) -0.0926(5) 0.0429(10) Uani 0.348(4) 1 d PDU B 2
N2A N 0.401(3) -0.042(4) 0.1578(14) 0.0188(13) Uani 0.348(4) 1 d PDU B 2
C14A C 0.2896(17) -0.0467(19) 0.2007(8) 0.0205(14) Uani 0.348(4) 1 d PDU B 2
H14A H 0.2963 -0.0774 0.2458 0.025 Uiso 0.348(4) 1 calc PR B 2
C15A C 0.1640(14) -0.0039(13) 0.1760(6) 0.0210(15) Uani 0.348(4) 1 d PDU B 2
H15A H 0.0826 -0.0063 0.2035 0.025 Uiso 0.348(4) 1 calc PR B 2
C16A C 0.1619(13) 0.0427(12) 0.1093(6) 0.0195(13) Uani 0.348(4) 1 d PDU B 2
C17A C 0.2787(12) 0.0428(14) 0.0662(7) 0.0196(14) Uani 0.348(4) 1 d PDU B 2
H17A H 0.2751 0.0735 0.0211 0.024 Uiso 0.348(4) 1 calc PR B 2
C18A C 0.4015(13) -0.0038(19) 0.0916(9) 0.0201(9) Uani 0.348(4) 1 d PDU B 2
H18A H 0.4819 -0.0081 0.0635 0.024 Uiso 0.348(4) 1 calc PR B 2
C19A C 0.0310(13) 0.0952(10) 0.0858(6) 0.0234(13) Uani 0.348(4) 1 d PDU B 2
H19A H -0.0379 0.0985 0.1209 0.028 Uiso 0.348(4) 1 calc PR B 2
C20A C -0.0051(13) 0.1352(10) 0.0294(6) 0.0241(13) Uani 0.348(4) 1 d PDU B 2
H20A H 0.0636 0.1397 -0.0057 0.029 Uiso 0.348(4) 1 calc PR B 2
C21A C -0.1410(12) 0.1758(13) 0.0117(6) 0.0227(13) Uani 0.348(4) 1 d PDU B 2
C22A C -0.2535(12) 0.1756(12) 0.0590(7) 0.0239(15) Uani 0.348(4) 1 d PDU B 2
H22A H -0.2418 0.1407 0.1024 0.029 Uiso 0.348(4) 1 calc PR B 2
C23A C -0.3836(13) 0.2253(14) 0.0447(7) 0.0242(14) Uani 0.348(4) 1 d PDU B 2
H23A H -0.4533 0.2307 0.0793 0.029 Uiso 0.348(4) 1 calc PR B 2
C24A C -0.4032(14) 0.2664(15) -0.0242(7) 0.0245(15) Uani 0.348(4) 1 d PDU B 2
H24A H -0.4925 0.2916 -0.0373 0.029 Uiso 0.348(4) 1 calc PR B 2
C25A C -0.2945(13) 0.2712(13) -0.0742(7) 0.0247(15) Uani 0.348(4) 1 d PDU B 2
H25A H -0.3073 0.3039 -0.1183 0.030 Uiso 0.348(4) 1 calc PR B 2
C26A C -0.1663(11) 0.2246(14) -0.0547(6) 0.0244(14) Uani 0.348(4) 1 d PDU B 2

loop_
_atom_site_aniso_label
_atom_site_aniso_U_11
_atom_site_aniso_U_22
_atom_site_aniso_U_33
_atom_site_aniso_U_23
_atom_site_aniso_U_13
_atom_site_aniso_U_12
Zn1 0.0225(3) 0.0199(3) 0.0170(3) 0.00155(19) -0.0053(2) 0.00389(19)
Br1 0.0243(2) 0.0305(3) 0.0246(3) 0.00472(19) -0.00105(18) 0.00335(18)
Br2 0.0375(3) 0.0194(2) 0.0231(2) 0.00126(17) -0.00345(19) -0.00005(18)
F1 0.0310(16) 0.0276(15) 0.0304(16) -0.0077(13) -0.0058(13) 0.0125(13)
F1A 0.0310(16) 0.0276(15) 0.0304(16) -0.0077(13) -0.0058(13) 0.0125(13)
N1 0.0213(18) 0.0194(18) 0.0175(18) 0.0016(14) -0.0044(14) 0.0054(14)
C1 0.026(2) 0.021(2) 0.023(2) 0.0019(18) -0.0053(18) -0.0005(18)
C2 0.027(2) 0.021(2) 0.021(2) 0.0039(18) -0.0036(18) -0.0043(18)
C3 0.0153(19) 0.024(2) 0.022(2) 0.0006(18) -0.0029(16) 0.0051(17)
C4 0.029(2) 0.021(2) 0.026(2) 0.0032(18) -0.0062(19) 0.0036(18)
C5 0.032(3) 0.024(2) 0.021(2) 0.0059(18) -0.0060(19) 0.0038(19)
C6 0.025(2) 0.018(2) 0.023(2) -0.0017(17) -0.0021(18) 0.0014(17)
C7 0.020(2) 0.020(2) 0.020(2) -0.0027(17) -0.0008(17) -0.0003(17)
C8 0.021(2) 0.019(2) 0.018(2) 0.0009(16) -0.0008(17) -0.0006(16)
C9 0.027(2) 0.022(2) 0.022(2) -0.0010(18) -0.0015(18) 0.0049(18)
C10 0.026(2) 0.034(3) 0.025(2) 0.000(2) -0.0062(19) -0.002(2)
C11 0.034(3) 0.027(2) 0.021(2) -0.0016(19) -0.0042(19) -0.004(2)
C12 0.029(2) 0.024(2) 0.024(2) -0.0025(19) 0.0002(19) -0.0001(19)
C13 0.023(2) 0.019(2) 0.021(2) 0.0007(17) -0.0020(17) 0.0017(17)
F2 0.0395(15) 0.0449(15) 0.0443(15) -0.0026(13) 0.0042(12) 0.0016(13)
N2 0.0213(18) 0.019(2) 0.014(2) -0.0001(19) -0.0053(18) 0.0035(17)
C14 0.022(2) 0.019(2) 0.013(2) 0.004(2) -0.007(2) 0.001(2)
C15 0.020(2) 0.020(2) 0.013(3) 0.005(2) -0.004(2) 0.0008(18)
C16 0.020(2) 0.021(2) 0.013(2) 0.003(2) -0.0022(19) 0.0005(19)
C17 0.018(2) 0.022(2) 0.017(2) 0.000(2) -0.003(2) 0.004(2)
C18 0.0224(19) 0.0228(16) 0.0148(18) 0.0010(16) -0.0077(17) 0.0030(18)
C19 0.019(2) 0.019(2) 0.013(2) 0.0022(19) -0.0009(19) 0.0007(18)
C20 0.020(2) 0.017(2) 0.016(2) -0.0013(19) -0.0009(19) -0.0005(18)
C21 0.019(2) 0.019(2) 0.020(2) -0.005(2) -0.0026(19) 0.0018(19)
C22 0.021(2) 0.022(3) 0.024(2) -0.005(2) -0.004(2) 0.004(2)
C23 0.024(2) 0.022(2) 0.021(3) -0.004(2) -0.008(2) 0.005(2)
C24 0.026(2) 0.023(2) 0.025(3) -0.001(2) -0.005(2) 0.004(2)
C25 0.024(2) 0.023(3) 0.026(2) -0.001(2) -0.007(2) 0.002(2)
C26 0.020(2) 0.021(3) 0.022(2) -0.002(2) -0.006(2) -0.0024(19)
F2A 0.0395(15) 0.0449(15) 0.0443(15) -0.0026(13) 0.0042(12) 0.0016(13)
N2A 0.022(2) 0.020(2) 0.015(2) 0.000(2) -0.005(2) 0.003(2)
C14A 0.022(3) 0.022(3) 0.017(3) 0.001(3) -0.006(2) 0.002(2)
C15A 0.023(3) 0.023(3) 0.017(3) 0.003(3) -0.006(3) 0.000(3)
C16A 0.021(2) 0.022(2) 0.016(3) 0.001(3) -0.003(2) 0.000(2)
C17A 0.021(3) 0.022(3) 0.016(3) 0.001(2) -0.004(2) 0.002(3)
C18A 0.0224(19) 0.0228(16) 0.0148(18) 0.0010(16) -0.0077(17) 0.0030(18)
C19A 0.024(3) 0.024(3) 0.022(3) 0.000(3) -0.003(2) 0.002(2)
C20A 0.024(3) 0.024(3) 0.024(3) -0.001(3) -0.002(2) 0.001(2)
C21A 0.021(2) 0.021(2) 0.025(3) -0.004(2) -0.005(2) 0.000(2)
C22A 0.023(3) 0.023(3) 0.025(3) -0.006(3) -0.004(3) 0.003(3)
C23A 0.025(3) 0.023(3) 0.024(3) -0.003(3) -0.004(3) 0.004(3)
C24A 0.025(3) 0.023(3) 0.026(3) -0.003(3) -0.002(2) 0.004(2)
C25A 0.025(3) 0.023(3) 0.026(3) -0.002(3) -0.004(3) 0.002(3)
C26A 0.023(3) 0.023(3) 0.027(3) -0.002(3) -0.006(2) 0.000(3)

loop_
_atom_type_symbol
_atom_type_description
_atom_type_scat_dispersion_real
_atom_type_scat_dispersion_imag
_atom_type_scat_source
C C 0.0033 0.0016 'International Tables Vol C Tables 4.2.6.8 and 6.1.1.4'
H H 0.0000 0.0000 'International Tables Vol C Tables 4.2.6.8 and 6.1.1.4'
N N 0.0061 0.0033 'International Tables Vol C Tables 4.2.6.8 and 6.1.1.4'
F F 0.0171 0.0103 'International Tables Vol C Tables 4.2.6.8 and 6.1.1.4'
Zn Zn 0.2839 1.4301 'International Tables Vol C Tables 4.2.6.8 and 6.1.1.4'
Br Br -0.2901 2.4595 'International Tables Vol C Tables 4.2.6.8 and 6.1.1.4'

loop_
_geom_angle_atom_site_label_1
_geom_angle_atom_site_label_2
_geom_angle_atom_site_label_3
_geom_angle
N2 Zn1 N1 102.2(7)
N2 Zn1 N2A 1.9(7)
N1 Zn1 N2A 103.3(13)
N2 Zn1 Br2 113.5(7)
N1 Zn1 Br2 107.41(10)
N2A Zn1 Br2 114.4(13)
N2 Zn1 Br1 107.8(3)
N1 Zn1 Br1 108.50(11)
N2A Zn1 Br1 105.9(5)
Br2 Zn1 Br1 116.43(3)
C1 N1 C5 117.8(4)
C1 N1 Zn1 121.3(3)
C5 N1 Zn1 120.6(3)
N1 C1 C2 122.9(4)
C1 C2 C3 119.5(4)
C4 C3 C2 117.2(4)
C4 C3 C6 120.6(4)
C2 C3 C6 122.1(4)
C5 C4 C3 119.8(4)
N1 C5 C4 122.7(4)
C7 C6 C3 122.4(4)
C6 C7 C8 126.2(4)
C9 C8 C13 116.6(4)
C9 C8 C7 119.4(4)
C13 C8 C7 123.9(4)
F1 C9 C10 117.5(4)
F1 C9 C8 118.3(4)
C10 C9 C8 124.1(4)
C9 C10 C11 117.4(4)
C12 C11 C10 120.7(4)
C13 C12 C11 119.9(4)
F1A C13 C12 123.5(13)
F1A C13 C8 114.4(13)
C12 C13 C8 121.3(4)
C18 N2 C14 115.6(10)
C18 N2 Zn1 118.2(7)
C14 N2 Zn1 126.1(7)
N2 C14 C15 124.7(8)
C14 C15 C16 118.7(6)
C15 C16 C17 118.0(6)
C15 C16 C19 121.7(5)
C17 C16 C19 120.2(5)
C18 C17 C16 118.7(6)
N2 C18 C17 124.2(8)
C20 C19 C16 126.1(6)
C19 C20 C21 126.5(6)
C22 C21 C26 117.6(6)
C22 C21 C20 120.8(5)
C26 C21 C20 121.6(5)
F2 C22 C23 120.0(6)
F2 C22 C21 118.0(5)
C23 C22 C21 122.0(6)
C22 C23 C24 119.7(6)
C25 C24 C23 120.2(6)
C24 C25 C26 119.5(6)
C25 C26 C21 120.9(6)
C18A N2A C14A 126.0(19)
C18A N2A Zn1 126.3(13)
C14A N2A Zn1 107.2(12)
N2A C14A C15A 117.6(16)
C14A C15A C16A 118.3(11)
C17A C16A C15A 121.9(11)
C17A C16A C19A 120.2(8)
C15A C16A C19A 117.9(8)
C16A C17A C18A 118.3(11)
N2A C18A C17A 117.7(16)
C20A C19A C16A 132.4(11)
C19A C20A C21A 126.6(11)
C22A C21A C26A 116.2(10)
C22A C21A C20A 123.1(8)
C26A C21A C20A 120.6(8)
C21A C22A C23A 123.5(10)
C22A C23A C24A 116.5(10)
C25A C24A C23A 122.9(10)
C26A C25A C24A 116.7(10)
F2A C26A C25A 126.1(10)
F2A C26A C21A 110.1(9)
C25A C26A C21A 123.8(10)

loop_
_geom_bond_atom_site_label_1
_geom_bond_atom_site_label_2
_geom_bond_distance
Zn1 N2 2.015(12)
Zn1 N1 2.049(4)
Zn1 N2A 2.11(2)
Zn1 Br2 2.3491(7)
Zn1 Br1 2.3761(7)
F1 C9 1.332(5)
F1A C13 1.315(10)
N1 C1 1.344(6)
N1 C5 1.346(6)
C1 C2 1.374(6)
C2 C3 1.401(6)
C3 C4 1.395(6)
C3 C6 1.462(6)
C4 C5 1.376(7)
C6 C7 1.332(6)
C7 C8 1.455(6)
C8 C9 1.407(5)
C8 C13 1.413(5)
C9 C10 1.401(6)
C10 C11 1.409(6)
C11 C12 1.407(6)
C12 C13 1.403(6)
F2 C22 1.310(7)
N2 C18 1.357(7)
N2 C14 1.359(7)
C14 C15 1.397(7)
C15 C16 1.403(6)
C16 C17 1.409(7)
C16 C19 1.458(9)
C17 C18 1.402(7)
C19 C20 1.360(8)
C20 C21 1.462(8)
C21 C22 1.400(7)
C21 C26 1.410(7)
C22 C23 1.380(7)
C23 C24 1.395(8)
C24 C25 1.393(8)
C25 C26 1.404(7)
F2A C26A 1.308(9)
N2A C18A 1.360(8)
N2A C14A 1.360(9)
C14A C15A 1.406(10)
C15A C16A 1.410(9)
C16A C17A 1.403(9)
C16A C19A 1.496(15)
C17A C18A 1.408(10)
C19A C20A 1.242(14)
C20A C21A 1.446(14)
C21A C22A 1.419(10)
C21A C26A 1.436(10)
C22A C23A 1.432(10)
C23A C24A 1.431(10)
C24A C25A 1.428(10)
C25A C26A 1.419(10)
